data_4038656
loop_
_publ_author_name
'Dressler, Justin'
'Barker, Joshua E.'
'Karas, Lucas J.'
'Hashimoto, Hannah'
'Kishi, Ryohei'
'Zakharov, Lev N.'
'MacMillan, Samantha N.'
'G\'omez-Garc\'ia, Carlos J'
'Nakano, Masayoshi'
'Wu, Judy I.'
'Haley, Michael M.'

_publ_section_title
;
 Late-stage Modification of Electronic Properties of Antiaromatic and
 Diradicaloid Indeno[1,2-b]fluorene Analogues via Sulfur Oxidation.
;
_journal_name_full 'The Journal of organic chemistry'
_journal_paper_doi 10.1021/acs.joc.0c01387
_journal_year 2020
_chemical_formula_sum 'C43 H33 Cl3 O4 S2'
_chemical_formula_weight 784.16
_space_group_crystal_system triclinic
_space_group_IT_number 2
_space_group_name_Hall '-P 1'
_space_group_name_H-M_alt 'P -1'
_atom_sites_solution_hydrogens geom
_audit_creation_method SHELXL-2017/1
_cell_angle_alpha 75.860(2)
_cell_angle_beta 73.582(2)
_cell_angle_gamma 84.176(2)
_cell_formula_units_Z 1
_cell_length_a 8.1459(3)
_cell_length_b 9.0608(4)
_cell_length_c 13.5621(5)
_cell_measurement_reflns_used 5252
_cell_measurement_temperature 173(2)
_cell_measurement_theta_max 66.53
_cell_measurement_theta_min 5.04
_cell_volume 930.52(6)
_computing_cell_refinement 'Bruker SAINT'
_computing_data_collection 'Bruker APEX2'
_computing_data_reduction 'Bruker SAINT'
_computing_molecular_graphics 'Bruker SHELXTL'
_computing_publication_material 'Bruker SHELXTL'
_computing_structure_refinement 'SHELXL-2014/7 (Sheldrick, 2014)'
_computing_structure_solution 'SHELXS-97 (Sheldrick 2008)'
_diffrn_ambient_temperature 173(2)
_diffrn_measured_fraction_theta_full 0.985
_diffrn_measured_fraction_theta_max 0.985
_diffrn_measurement_device_type 'Bruker Apex II CCD'
_diffrn_measurement_method '\f and \w scans'
_diffrn_radiation_type CuK\a
_diffrn_radiation_wavelength 1.54178
_diffrn_reflns_av_R_equivalents 0.0463
_diffrn_reflns_av_unetI/netI 0.0408
_diffrn_reflns_Laue_measured_fraction_full 0.985
_diffrn_reflns_Laue_measured_fraction_max 0.985
_diffrn_reflns_limit_h_max 9
_diffrn_reflns_limit_h_min -9
_diffrn_reflns_limit_k_max 10
_diffrn_reflns_limit_k_min -10
_diffrn_reflns_limit_l_max 16
_diffrn_reflns_limit_l_min -16
_diffrn_reflns_number 8785
_diffrn_reflns_point_group_measured_fraction_full 0.985
_diffrn_reflns_point_group_measured_fraction_max 0.985
_diffrn_reflns_theta_full 66.525
_diffrn_reflns_theta_max 66.525
_diffrn_reflns_theta_min 3.487
_diffrn_source 'Incoatec I\mS'
_exptl_absorpt_coefficient_mu 3.628
_exptl_absorpt_correction_T_max 0.7528
_exptl_absorpt_correction_T_min 0.6741
_exptl_absorpt_correction_type multi-scan
_exptl_absorpt_process_details ?SADABS
_exptl_crystal_colour red
_exptl_crystal_density_diffrn 1.399
_exptl_crystal_description prizm
_exptl_crystal_F_000 406
_exptl_crystal_size_max 0.090
_exptl_crystal_size_mid 0.080
_exptl_crystal_size_min 0.030
_refine_diff_density_max 0.662
_refine_diff_density_min -0.451
_refine_diff_density_rms 0.068
_refine_ls_extinction_method none
_refine_ls_goodness_of_fit_ref 1.077
_refine_ls_hydrogen_treatment mixed
_refine_ls_matrix_type full
_refine_ls_number_parameters 255
_refine_ls_number_reflns 3229
_refine_ls_number_restraints 0
_refine_ls_restrained_S_all 1.077
_refine_ls_R_factor_all 0.0566
_refine_ls_R_factor_gt 0.0530
_refine_ls_shift/su_max 0.000
_refine_ls_shift/su_mean 0.000
_refine_ls_structure_factor_coef Fsqd
_refine_ls_weighting_details 'w=1/[\s^2^(Fo^2^)+(0.0563P)^2^+1.4494P] where P=(Fo^2^+2Fc^2^)/3'
_refine_ls_weighting_scheme calc
_refine_ls_wR_factor_gt 0.1387
_refine_ls_wR_factor_ref 0.1411
_reflns_Friedel_coverage 0.000
_reflns_number_gt 3005
_reflns_number_total 3229
_reflns_threshold_expression 'I > 2\s(I)'
_cod_data_source_file jo0c01387_si_002.cif
_cod_data_source_block cu_mh236_0m_a
_cod_database_code 4038656
_shelx_shelxl_version_number 2017/1
_shelx_space_group_comment
;
The symmetry employed for this shelxl refinement is uniquely defined
by the following loop, which should always be used as a source of
symmetry information in preference to the above space-group names.
They are only intended as comments.
;
_shelx_estimated_absorpt_t_min 0.736
_shelx_estimated_absorpt_t_max 0.899

loop_
_space_group_symop_operation_xyz
'x, y, z'
'-x, -y, -z'

loop_
_atom_site_label
_atom_site_type_symbol
_atom_site_fract_x
_atom_site_fract_y
_atom_site_fract_z
_atom_site_U_iso_or_equiv
_atom_site_adp_type
_atom_site_occupancy
_atom_site_site_symmetry_order
_atom_site_calc_flag
_atom_site_refinement_flags_posn
_atom_site_refinement_flags_adp
_atom_site_refinement_flags_occupancy
_atom_site_disorder_assembly
_atom_site_disorder_group
S1 S 0.59212(8) 0.46334(7) 0.67777(5) 0.0212(2) Uani 1 1 d . . . . .
O1 O 0.4256(2) 0.5035(3) 0.66114(15) 0.0328(5) Uani 1 1 d . . . . .
O2 O 0.6518(3) 0.3078(2) 0.68425(16) 0.0327(5) Uani 1 1 d . . . . .
C1 C 0.4178(3) 0.3948(3) 0.9646(2) 0.0200(5) Uani 1 1 d . . . . .
H1B H 0.364836 0.327280 0.940321 0.024 Uiso 1 1 calc R U . . .
C2 C 0.5414(3) 0.4982(3) 0.89392(19) 0.0193(5) Uani 1 1 d . . . . .
C3 C 0.6217(3) 0.6032(3) 0.9306(2) 0.0200(5) Uani 1 1 d . . . . .
C4 C 0.7420(3) 0.6941(3) 0.83965(19) 0.0196(5) Uani 1 1 d . . . . .
C5 C 0.7361(3) 0.6439(3) 0.7529(2) 0.0210(5) Uani 1 1 d . . . . .
C6 C 0.6130(3) 0.5266(3) 0.7859(2) 0.0204(5) Uani 1 1 d . . . . .
C7 C 0.8151(3) 0.6773(3) 0.63902(19) 0.0197(5) Uani 1 1 d . . . . .
C8 C 0.7487(3) 0.5901(3) 0.5876(2) 0.0207(5) Uani 1 1 d . . . . .
C9 C 0.8016(3) 0.6020(3) 0.4800(2) 0.0256(6) Uani 1 1 d . . . . .
H9A H 0.753075 0.542520 0.447288 0.031 Uiso 1 1 calc R U . . .
C10 C 0.9279(4) 0.7039(3) 0.4216(2) 0.0300(6) Uani 1 1 d . . . . .
H10A H 0.967332 0.714968 0.347332 0.036 Uiso 1 1 calc R U . . .
C11 C 0.9981(4) 0.7905(3) 0.4705(2) 0.0286(6) Uani 1 1 d . . . . .
H11A H 1.085752 0.858904 0.428943 0.034 Uiso 1 1 calc R U . . .
C12 C 0.9426(3) 0.7790(3) 0.5785(2) 0.0253(6) Uani 1 1 d . . . . .
H12A H 0.990696 0.839420 0.610794 0.030 Uiso 1 1 calc R U . . .
C13 C 0.8391(3) 0.8200(3) 0.84551(18) 0.0189(5) Uani 1 1 d . . . . .
C14 C 0.7542(3) 0.9602(3) 0.8561(2) 0.0215(5) Uani 1 1 d . . . . .
C15 C 0.8461(4) 1.0776(3) 0.8622(2) 0.0252(6) Uani 1 1 d . . . . .
H15A H 0.788739 1.172689 0.869162 0.030 Uiso 1 1 calc R U . . .
C16 C 1.0184(4) 1.0600(3) 0.8584(2) 0.0274(6) Uani 1 1 d . . . . .
C17 C 1.0995(3) 0.9198(3) 0.8490(2) 0.0303(6) Uani 1 1 d . . . . .
H17A H 1.217272 0.905633 0.847360 0.036 Uiso 1 1 calc R U . . .
C18 C 1.0133(3) 0.7996(3) 0.8419(2) 0.0255(6) Uani 1 1 d . . . . .
C19 C 0.5671(4) 0.9855(3) 0.8588(3) 0.0335(7) Uani 1 1 d . . . . .
H19A H 0.5494(8) 0.961(3) 0.8006(16) 0.050 Uiso 1 1 calc R U . . .
H19B H 0.5354(11) 1.086(2) 0.8583(19) 0.050 Uiso 1 1 calc R U . . .
H19C H 0.5023(15) 0.925(2) 0.9192(16) 0.050 Uiso 1 1 calc R U . . .
C20 C 1.1164(4) 1.1885(4) 0.8656(3) 0.0393(8) Uani 1 1 d . . . . .
H20A H 1.235779 1.154580 0.861535 0.059 Uiso 1 1 calc R U . . .
H20B H 1.112452 1.276010 0.807189 0.059 Uiso 1 1 calc R U . . .
H20C H 1.064382 1.218046 0.932858 0.059 Uiso 1 1 calc R U . . .
C21 C 1.1057(4) 0.6486(4) 0.8323(3) 0.0459(9) Uani 1 1 d . . . . .
H21A H 1.026266 0.577477 0.828185 0.069 Uiso 1 1 calc R U . . .
H21B H 1.201512 0.663155 0.768391 0.069 Uiso 1 1 calc R U . . .
H21C H 1.149468 0.607071 0.894217 0.069 Uiso 1 1 calc R U . . .
Cl1S Cl 0.6117(3) 0.0440(3) 0.37724(15) 0.0719(6) Uani 0.5 1 d . . P A -1
Cl2S Cl 0.3987(3) -0.1537(2) 0.5600(2) 0.0632(6) Uani 0.5 1 d . . P A -1
Cl3S Cl 0.5300(3) 0.1183(2) 0.57846(15) 0.0551(5) Uani 0.5 1 d . . P A -1
C1S C 0.4541(9) 0.0348(7) 0.4980(5) 0.0377(15) Uani 0.5 1 d . . P A -1
H1SA H 0.349571 0.093953 0.483586 0.045 Uiso 0.5 1 calc R U P A -1

loop_
_atom_site_aniso_label
_atom_site_aniso_U_11
_atom_site_aniso_U_22
_atom_site_aniso_U_33
_atom_site_aniso_U_23
_atom_site_aniso_U_13
_atom_site_aniso_U_12
S1 0.0219(3) 0.0264(3) 0.0174(3) -0.0084(2) -0.0033(2) -0.0069(2)
O1 0.0235(10) 0.0521(13) 0.0269(10) -0.0140(9) -0.0065(8) -0.0074(9)
O2 0.0410(12) 0.0263(10) 0.0288(10) -0.0091(8) -0.0014(9) -0.0079(9)
C1 0.0206(12) 0.0210(12) 0.0205(12) -0.0071(10) -0.0045(10) -0.0075(10)
C2 0.0202(12) 0.0231(12) 0.0165(12) -0.0067(10) -0.0047(10) -0.0049(10)
C3 0.0194(12) 0.0226(13) 0.0190(12) -0.0060(10) -0.0036(10) -0.0069(10)
C4 0.0191(12) 0.0217(12) 0.0177(12) -0.0046(10) -0.0034(10) -0.0038(10)
C5 0.0193(12) 0.0236(13) 0.0185(12) -0.0036(10) -0.0021(10) -0.0051(10)
C6 0.0206(12) 0.0232(13) 0.0197(12) -0.0075(10) -0.0054(10) -0.0051(10)
C7 0.0201(12) 0.0210(12) 0.0184(12) -0.0051(10) -0.0051(10) -0.0006(10)
C8 0.0193(12) 0.0236(13) 0.0184(12) -0.0037(10) -0.0046(10) -0.0012(10)
C9 0.0244(13) 0.0351(15) 0.0187(13) -0.0081(11) -0.0073(11) 0.0018(11)
C10 0.0306(15) 0.0398(16) 0.0154(12) -0.0028(11) -0.0036(11) 0.0020(12)
C11 0.0262(14) 0.0274(14) 0.0243(14) 0.0013(11) 0.0007(11) -0.0047(11)
C12 0.0246(13) 0.0259(14) 0.0227(13) -0.0033(11) -0.0023(11) -0.0052(11)
C13 0.0196(12) 0.0224(13) 0.0139(11) -0.0027(9) -0.0023(9) -0.0070(10)
C14 0.0230(13) 0.0229(13) 0.0185(12) -0.0025(10) -0.0059(10) -0.0043(10)
C15 0.0321(15) 0.0192(13) 0.0242(13) -0.0034(10) -0.0079(11) -0.0039(11)
C16 0.0336(15) 0.0285(14) 0.0215(13) -0.0020(11) -0.0089(11) -0.0128(12)
C17 0.0187(13) 0.0365(16) 0.0376(16) -0.0065(13) -0.0094(12) -0.0091(11)
C18 0.0203(13) 0.0266(14) 0.0278(14) -0.0053(11) -0.0034(11) -0.0035(11)
C19 0.0260(15) 0.0306(15) 0.0425(17) -0.0040(13) -0.0104(13) -0.0010(12)
C20 0.0462(18) 0.0386(17) 0.0394(17) -0.0049(14) -0.0179(15) -0.0209(14)
C21 0.0248(15) 0.0370(18) 0.077(3) -0.0189(17) -0.0113(16) 0.0042(13)
Cl1S 0.0909(16) 0.0832(15) 0.0369(10) -0.0155(10) -0.0055(10) -0.0099(12)
Cl2S 0.0516(11) 0.0415(10) 0.0928(15) -0.0070(10) -0.0167(10) -0.0118(8)
Cl3S 0.0610(11) 0.0634(11) 0.0562(11) -0.0270(9) -0.0282(9) -0.0024(9)
C1S 0.044(4) 0.035(4) 0.040(3) -0.009(3) -0.020(3) 0.002(3)

loop_
_atom_type_symbol
_atom_type_description
_atom_type_scat_dispersion_real
_atom_type_scat_dispersion_imag
_atom_type_scat_source
C C 0.0181 0.0091 'International Tables Vol C Tables 4.2.6.8 and 6.1.1.4'
H H 0.0000 0.0000 'International Tables Vol C Tables 4.2.6.8 and 6.1.1.4'
O O 0.0492 0.0322 'International Tables Vol C Tables 4.2.6.8 and 6.1.1.4'
S S 0.3331 0.5567 'International Tables Vol C Tables 4.2.6.8 and 6.1.1.4'
Cl Cl 0.3639 0.7018 'International Tables Vol C Tables 4.2.6.8 and 6.1.1.4'

loop_
_geom_angle_atom_site_label_1
_geom_angle_atom_site_label_2
_geom_angle_atom_site_label_3
_geom_angle
_geom_angle_site_symmetry_1
_geom_angle_site_symmetry_3
_geom_angle_publ_flag
O2 S1 O1 117.82(13) . . ?
O2 S1 C6 110.45(12) . . ?
O1 S1 C6 110.96(12) . . ?
O2 S1 C8 111.19(12) . . ?
O1 S1 C8 111.40(12) . . ?
C6 S1 C8 92.10(12) . . ?
C3 C1 C2 117.1(2) 2_667 . ?
C3 C1 H1B 121.4 2_667 . ?
C2 C1 H1B 121.4 . . ?
C6 C2 C1 133.2(2) . . ?
C6 C2 C3 105.1(2) . . ?
C1 C2 C3 121.7(2) . . ?
C1 C3 C2 121.2(2) 2_667 . ?
C1 C3 C4 130.1(2) 2_667 . ?
C2 C3 C4 108.7(2) . . ?
C5 C4 C3 106.5(2) . . ?
C5 C4 C13 129.4(2) . . ?
C3 C4 C13 124.0(2) . . ?
C4 C5 C6 108.9(2) . . ?
C4 C5 C7 138.6(2) . . ?
C6 C5 C7 112.5(2) . . ?
C2 C6 C5 110.8(2) . . ?
C2 C6 S1 138.0(2) . . ?
C5 C6 S1 111.22(19) . . ?
C12 C7 C8 118.3(2) . . ?
C12 C7 C5 129.4(2) . . ?
C8 C7 C5 112.2(2) . . ?
C9 C8 C7 123.2(2) . . ?
C9 C8 S1 124.9(2) . . ?
C7 C8 S1 111.93(19) . . ?
C8 C9 C10 117.4(3) . . ?
C8 C9 H9A 121.3 . . ?
C10 C9 H9A 121.3 . . ?
C9 C10 C11 120.8(2) . . ?
C9 C10 H10A 119.6 . . ?
C11 C10 H10A 119.6 . . ?
C12 C11 C10 121.3(3) . . ?
C12 C11 H11A 119.3 . . ?
C10 C11 H11A 119.3 . . ?
C11 C12 C7 119.0(3) . . ?
C11 C12 H12A 120.5 . . ?
C7 C12 H12A 120.5 . . ?
C18 C13 C14 119.9(2) . . ?
C18 C13 C4 120.7(2) . . ?
C14 C13 C4 119.3(2) . . ?
C15 C14 C13 119.0(2) . . ?
C15 C14 C19 120.1(2) . . ?
C13 C14 C19 120.9(2) . . ?
C16 C15 C14 122.0(3) . . ?
C16 C15 H15A 119.0 . . ?
C14 C15 H15A 119.0 . . ?
C15 C16 C17 118.1(2) . . ?
C15 C16 C20 121.4(3) . . ?
C17 C16 C20 120.5(3) . . ?
C16 C17 C18 122.0(3) . . ?
C16 C17 H17A 119.0 . . ?
C18 C17 H17A 119.0 . . ?
C17 C18 C13 119.0(3) . . ?
C17 C18 C21 120.4(3) . . ?
C13 C18 C21 120.6(3) . . ?
C14 C19 H19A 109.5 . . ?
C14 C19 H19B 109.5 . . ?
H19A C19 H19B 109.5 . . ?
C14 C19 H19C 109.5 . . ?
H19A C19 H19C 109.5 . . ?
H19B C19 H19C 109.5 . . ?
C16 C20 H20A 109.5 . . ?
C16 C20 H20B 109.5 . . ?
H20A C20 H20B 109.5 . . ?
C16 C20 H20C 109.5 . . ?
H20A C20 H20C 109.5 . . ?
H20B C20 H20C 109.5 . . ?
C18 C21 H21A 109.5 . . ?
C18 C21 H21B 109.5 . . ?
H21A C21 H21B 109.5 . . ?
C18 C21 H21C 109.5 . . ?
H21A C21 H21C 109.5 . . ?
H21B C21 H21C 109.5 . . ?
Cl3S C1S Cl2S 110.9(4) . . ?
Cl3S C1S Cl1S 109.0(4) . . ?
Cl2S C1S Cl1S 111.1(4) . . ?
Cl3S C1S H1SA 108.6 . . ?
Cl2S C1S H1SA 108.6 . . ?
Cl1S C1S H1SA 108.6 . . ?

loop_
_geom_bond_atom_site_label_1
_geom_bond_atom_site_label_2
_geom_bond_distance
_geom_bond_site_symmetry_2
_geom_bond_publ_flag
S1 O2 1.434(2) . ?
S1 O1 1.434(2) . ?
S1 C6 1.754(3) . ?
S1 C8 1.781(3) . ?
C1 C3 1.370(4) 2_667 ?
C1 C2 1.420(3) . ?
C1 H1B 0.9500 . ?
C2 C6 1.384(4) . ?
C2 C3 1.457(3) . ?
C3 C4 1.464(3) . ?
C4 C5 1.375(4) . ?
C4 C13 1.482(3) . ?
C5 C6 1.438(4) . ?
C5 C7 1.463(3) . ?
C7 C12 1.394(4) . ?
C7 C8 1.404(4) . ?
C8 C9 1.380(4) . ?
C9 C10 1.384(4) . ?
C9 H9A 0.9500 . ?
C10 C11 1.393(4) . ?
C10 H10A 0.9500 . ?
C11 C12 1.386(4) . ?
C11 H11A 0.9500 . ?
C12 H12A 0.9500 . ?
C13 C18 1.401(4) . ?
C13 C14 1.403(4) . ?
C14 C15 1.391(4) . ?
C14 C19 1.510(4) . ?
C15 C16 1.385(4) . ?
C15 H15A 0.9500 . ?
C16 C17 1.388(4) . ?
C16 C20 1.513(4) . ?
C17 C18 1.390(4) . ?
C17 H17A 0.9500 . ?
C18 C21 1.510(4) . ?
C19 H19A 0.920(19) . ?
C19 H19B 0.920(19) . ?
C19 H19C 0.92(2) . ?
C20 H20A 0.9800 . ?
C20 H20B 0.9800 . ?
C20 H20C 0.9800 . ?
C21 H21A 0.9800 . ?
C21 H21B 0.9800 . ?
C21 H21C 0.9800 . ?
Cl1S C1S 1.762(7) . ?
Cl2S C1S 1.752(7) . ?
Cl3S C1S 1.740(7) . ?
C1S H1SA 1.0000 . ?

loop_
_geom_hbond_atom_site_label_D
_geom_hbond_atom_site_label_H
_geom_hbond_atom_site_label_A
_geom_hbond_distance_DH
_geom_hbond_distance_HA
_geom_hbond_distance_DA
_geom_hbond_angle_DHA
_geom_hbond_site_symmetry_A
_geom_hbond_publ_flag
C9 H9A O1 0.95 2.47 3.355(3) 155.6 2_666 yes

loop_
_geom_torsion_atom_site_label_1
_geom_torsion_atom_site_label_2
_geom_torsion_atom_site_label_3
_geom_torsion_atom_site_label_4
_geom_torsion
_geom_torsion_site_symmetry_1
_geom_torsion_site_symmetry_2
_geom_torsion_site_symmetry_3
_geom_torsion_site_symmetry_4
_geom_torsion_publ_flag
C3 C1 C2 C6 179.1(3) 2_667 . . . ?
C3 C1 C2 C3 -0.7(4) 2_667 . . . ?
C6 C2 C3 C1 -179.1(2) . . . 2_667 ?
C1 C2 C3 C1 0.7(4) . . . 2_667 ?
C6 C2 C3 C4 0.3(3) . . . . ?
C1 C2 C3 C4 -179.9(2) . . . . ?
C1 C3 C4 C5 178.3(3) 2_667 . . . ?
C2 C3 C4 C5 -1.0(3) . . . . ?
C1 C3 C4 C13 -4.8(4) 2_667 . . . ?
C2 C3 C4 C13 175.8(2) . . . . ?
C3 C4 C5 C6 1.3(3) . . . . ?
C13 C4 C5 C6 -175.3(3) . . . . ?
C3 C4 C5 C7 179.7(3) . . . . ?
C13 C4 C5 C7 3.1(5) . . . . ?
C1 C2 C6 C5 -179.3(3) . . . . ?
C3 C2 C6 C5 0.5(3) . . . . ?
C1 C2 C6 S1 2.8(5) . . . . ?
C3 C2 C6 S1 -177.4(2) . . . . ?
C4 C5 C6 C2 -1.2(3) . . . . ?
C7 C5 C6 C2 179.9(2) . . . . ?
C4 C5 C6 S1 177.33(18) . . . . ?
C7 C5 C6 S1 -1.5(3) . . . . ?
O2 S1 C6 C2 -67.8(3) . . . . ?
O1 S1 C6 C2 64.8(3) . . . . ?
C8 S1 C6 C2 178.7(3) . . . . ?
O2 S1 C6 C5 114.3(2) . . . . ?
O1 S1 C6 C5 -113.2(2) . . . . ?
C8 S1 C6 C5 0.7(2) . . . . ?
C4 C5 C7 C12 3.9(5) . . . . ?
C6 C5 C7 C12 -177.7(3) . . . . ?
C4 C5 C7 C8 -176.6(3) . . . . ?
C6 C5 C7 C8 1.8(3) . . . . ?
C12 C7 C8 C9 -1.0(4) . . . . ?
C5 C7 C8 C9 179.4(2) . . . . ?
C12 C7 C8 S1 178.35(19) . . . . ?
C5 C7 C8 S1 -1.2(3) . . . . ?
O2 S1 C8 C9 66.8(3) . . . . ?
O1 S1 C8 C9 -66.8(3) . . . . ?
C6 S1 C8 C9 179.7(2) . . . . ?
O2 S1 C8 C7 -112.6(2) . . . . ?
O1 S1 C8 C7 113.8(2) . . . . ?
C6 S1 C8 C7 0.3(2) . . . . ?
C7 C8 C9 C10 0.9(4) . . . . ?
S1 C8 C9 C10 -178.4(2) . . . . ?
C8 C9 C10 C11 0.0(4) . . . . ?
C9 C10 C11 C12 -0.8(4) . . . . ?
C10 C11 C12 C7 0.6(4) . . . . ?
C8 C7 C12 C11 0.2(4) . . . . ?
C5 C7 C12 C11 179.7(3) . . . . ?
C5 C4 C13 C18 -80.0(4) . . . . ?
C3 C4 C13 C18 103.9(3) . . . . ?
C5 C4 C13 C14 100.8(3) . . . . ?
C3 C4 C13 C14 -75.3(3) . . . . ?
C18 C13 C14 C15 0.4(4) . . . . ?
C4 C13 C14 C15 179.6(2) . . . . ?
C18 C13 C14 C19 179.2(2) . . . . ?
C4 C13 C14 C19 -1.6(4) . . . . ?
C13 C14 C15 C16 -0.2(4) . . . . ?
C19 C14 C15 C16 -179.0(2) . . . . ?
C14 C15 C16 C17 -0.4(4) . . . . ?
C14 C15 C16 C20 -179.7(3) . . . . ?
C15 C16 C17 C18 0.9(4) . . . . ?
C20 C16 C17 C18 -179.8(3) . . . . ?
C16 C17 C18 C13 -0.8(4) . . . . ?
C16 C17 C18 C21 -179.6(3) . . . . ?
C14 C13 C18 C17 0.1(4) . . . . ?
C4 C13 C18 C17 -179.2(2) . . . . ?
C14 C13 C18 C21 178.9(3) . . . . ?
C4 C13 C18 C21 -0.3(4) . . . . ?
